data_7703579
loop_
_publ_author_name
'Wu, Xiao-Yuan'
'Zhang, Hai-Long'
'Wang, Sa-Sa'
'Wu, Weiming'
'Lin, Lang'
'Jiang, Xiao-Yu'
'Lu, Can-Zhong'

_publ_section_title
;
 Polyoxometalate-based room-temperature phosphorescent materials induced
 by anion-\p interactions.
;
_journal_issue 11
_journal_name_full 'Dalton transactions (Cambridge, England : 2003)'
_journal_page_first 3408
_journal_page_last 3412
_journal_paper_doi 10.1039/d0dt00159g
_journal_volume 49
_journal_year 2020
_chemical_formula_sum 'C67 H101 N10 O62 Si W12 Yb'
_chemical_formula_weight 4445.90
_space_group_crystal_system triclinic
_space_group_IT_number 2
_space_group_name_Hall '-P 1'
_space_group_name_H-M_alt 'P -1'
_atom_sites_solution_hydrogens mixed
_audit_creation_method SHELXL-2018/1
_audit_update_record
;
2020-01-08 deposited with the CCDC.	2020-02-20 downloaded from the CCDC.
;
_cell_angle_alpha 62.544(2)
_cell_angle_beta 88.5082(18)
_cell_angle_gamma 88.3316(17)
_cell_formula_units_Z 2
_cell_length_a 13.4362(3)
_cell_length_b 20.3814(4)
_cell_length_c 20.9477(5)
_cell_measurement_reflns_used 28333
_cell_measurement_temperature 100.0(2)
_cell_measurement_theta_max 29.9950
_cell_measurement_theta_min 3.7340
_cell_volume 5087.7(2)
_computing_structure_refinement 'SHELXL-2018/1 (Sheldrick, 2018)'
_diffrn_ambient_temperature 100.0(2)
_diffrn_detector_area_resol_mean 10.3468
_diffrn_measured_fraction_theta_full 1.000
_diffrn_measured_fraction_theta_max 0.988
_diffrn_measurement_device_type 'SuperNova, Dual, Cu at home/near, Atlas'
_diffrn_measurement_method '\w scans'
_diffrn_radiation_type MoK\a
_diffrn_radiation_wavelength 0.71073
_diffrn_reflns_av_R_equivalents 0.0455
_diffrn_reflns_av_unetI/netI 0.0526
_diffrn_reflns_Laue_measured_fraction_full 1.000
_diffrn_reflns_Laue_measured_fraction_max 0.988
_diffrn_reflns_limit_h_max 17
_diffrn_reflns_limit_h_min -17
_diffrn_reflns_limit_k_max 26
_diffrn_reflns_limit_k_min -26
_diffrn_reflns_limit_l_max 26
_diffrn_reflns_limit_l_min -27
_diffrn_reflns_number 70378
_diffrn_reflns_point_group_measured_fraction_full 1.000
_diffrn_reflns_point_group_measured_fraction_max 0.988
_diffrn_reflns_theta_full 25.242
_diffrn_reflns_theta_max 27.999
_diffrn_reflns_theta_min 1.858
_diffrn_source 'micro-focus sealed X-ray tube'
_exptl_absorpt_coefficient_mu 14.531
_exptl_absorpt_correction_T_max 1.00000
_exptl_absorpt_correction_T_min 0.31908
_exptl_absorpt_correction_type multi-scan
_exptl_absorpt_process_details
;
CrysAlisPro 1.171.39.46e (Rigaku Oxford Diffraction, 2018)
Empirical absorption correction using spherical harmonics,
 implemented in SCALE3 ABSPACK scaling algorithm.
;
_exptl_crystal_colour yellow
_exptl_crystal_density_diffrn 2.902
_exptl_crystal_description block
_exptl_crystal_F_000 4082
_exptl_crystal_size_max 0.140
_exptl_crystal_size_mid 0.120
_exptl_crystal_size_min 0.110
_refine_diff_density_max 2.307
_refine_diff_density_min -2.706
_refine_diff_density_rms 0.303
_refine_ls_extinction_method none
_refine_ls_goodness_of_fit_ref 1.026
_refine_ls_hydrogen_treatment constr
_refine_ls_matrix_type full
_refine_ls_number_parameters 1378
_refine_ls_number_reflns 24268
_refine_ls_number_restraints 0
_refine_ls_restrained_S_all 1.026
_refine_ls_R_factor_all 0.0434
_refine_ls_R_factor_gt 0.0333
_refine_ls_shift/su_max 0.002
_refine_ls_shift/su_mean 0.000
_refine_ls_structure_factor_coef Fsqd
_refine_ls_weighting_details 'w=1/[\s^2^(Fo^2^)+(0.0318P)^2^+2.1277P] where P=(Fo^2^+2Fc^2^)/3'
_refine_ls_weighting_scheme calc
_refine_ls_wR_factor_gt 0.0707
_refine_ls_wR_factor_ref 0.0754
_reflns_Friedel_coverage 0.000
_reflns_number_gt 20631
_reflns_number_total 24268
_reflns_threshold_expression 'I > 2\s(I)'
_cod_data_source_file d0dt00159g2.cif
_cod_data_source_block Yb
_cod_depositor_comments 'Adding full bibliography for 7703577--7703585.cif.'
_cod_database_code 7703579
_shelx_shelxl_version_number 2018/1
_shelx_space_group_comment
;
The symmetry employed for this shelxl refinement is uniquely defined
by the following loop, which should always be used as a source of
symmetry information in preference to the above space-group names.
They are only intended as comments.
;
_shelx_estimated_absorpt_t_min 0.236
_shelx_estimated_absorpt_t_max 0.298

loop_
_space_group_symop_operation_xyz
'x, y, z'
'-x, -y, -z'

loop_
_atom_site_label
_atom_site_type_symbol
_atom_site_fract_x
_atom_site_fract_y
_atom_site_fract_z
_atom_site_U_iso_or_equiv
_atom_site_adp_type
_atom_site_occupancy
_atom_site_site_symmetry_order
_atom_site_calc_flag
_atom_site_refinement_flags_posn
_atom_site_refinement_flags_adp
_atom_site_refinement_flags_occupancy
_atom_site_disorder_assembly
_atom_site_disorder_group
Si1 Si 0.29471(10) 0.18521(8) 0.19268(8) 0.0038(3) Uani 1 1 d . . . . .
W1 W 0.39646(2) 0.28469(2) 0.27357(2) 0.00894(5) Uani 1 1 d . . . . .
W2 W 0.17013(2) 0.17445(2) 0.34824(2) 0.00937(5) Uani 1 1 d . . . . .
W3 W 0.51508(2) 0.28795(2) 0.12964(2) 0.00961(5) Uani 1 1 d . . . . .
W4 W 0.16089(2) 0.34450(2) 0.17387(2) 0.00969(5) Uani 1 1 d . . . . .
W5 W 0.29215(2) 0.02385(2) 0.35938(2) 0.01066(5) Uani 1 1 d . . . . .
W6 W 0.52010(2) 0.13326(2) 0.28834(2) 0.00967(5) Uani 1 1 d . . . . .
W7 W 0.41322(2) 0.18318(2) 0.04240(2) 0.01037(5) Uani 1 1 d . . . . .
W8 W 0.08065(2) 0.08076(2) 0.26778(2) 0.01032(5) Uani 1 1 d . . . . .
W9 W 0.42345(2) 0.02810(2) 0.19941(2) 0.01037(5) Uani 1 1 d . . . . .
W10 W 0.27943(2) 0.35049(2) 0.02873(2) 0.01078(5) Uani 1 1 d . . . . .
W11 W 0.20927(2) 0.08175(2) 0.10941(2) 0.01098(5) Uani 1 1 d . . . . .
W12 W 0.07462(2) 0.25016(2) 0.09275(2) 0.01079(5) Uani 1 1 d . . . . .
O1 O 0.2264(3) 0.2569(2) 0.1404(2) 0.0103(8) Uani 1 1 d . . . . .
O2 O 0.3248(3) 0.1371(2) 0.1512(2) 0.0099(8) Uani 1 1 d . . . . .
O3 O 0.3952(3) 0.2129(2) 0.2138(2) 0.0092(8) Uani 1 1 d . . . . .
O4 O 0.2320(3) 0.1340(2) 0.2658(2) 0.0078(8) Uani 1 1 d . . . . .
O5 O 0.1320(3) 0.2615(2) 0.2632(2) 0.0100(8) Uani 1 1 d . . . . .
O6 O 0.4941(3) 0.2069(2) 0.3198(2) 0.0099(8) Uani 1 1 d . . . . .
O7 O 0.4031(3) 0.3437(2) 0.0752(2) 0.0112(9) Uani 1 1 d . . . . .
O8 O 0.4888(3) 0.3296(2) 0.1950(2) 0.0104(8) Uani 1 1 d . . . . .
O9 O 0.2184(3) 0.3993(2) 0.0788(2) 0.0120(9) Uani 1 1 d . . . . .
O10 O 0.3039(3) 0.1313(2) 0.0319(2) 0.0120(9) Uani 1 1 d . . . . .
O11 O 0.4781(3) 0.2044(2) -0.0357(2) 0.0142(9) Uani 1 1 d . . . . .
O12 O 0.0478(3) 0.1726(2) 0.1884(2) 0.0109(8) Uani 1 1 d . . . . .
O13 O 0.4167(3) 0.3370(2) 0.3168(2) 0.0136(9) Uani 1 1 d . . . . .
O14 O 0.2967(3) 0.2194(2) 0.3340(2) 0.0109(9) Uani 1 1 d . . . . .
O15 O 0.1403(3) 0.0369(2) 0.0752(2) 0.0162(9) Uani 1 1 d . . . . .
O16 O 0.5034(3) 0.0806(2) 0.2340(2) 0.0112(9) Uani 1 1 d . . . . .
O17 O 0.1387(3) 0.1745(2) 0.0773(2) 0.0122(9) Uani 1 1 d . . . . .
O18 O 0.4961(3) 0.2257(2) 0.0861(2) 0.0103(8) Uani 1 1 d . . . . .
O19 O 0.4126(3) 0.0774(2) 0.3464(2) 0.0117(9) Uani 1 1 d . . . . .
O20 O 0.2915(3) 0.3388(2) 0.2112(2) 0.0105(8) Uani 1 1 d . . . . .
O21 O 0.0637(3) 0.1241(2) 0.3312(2) 0.0092(8) Uani 1 1 d . . . . .
O22 O 0.1193(3) 0.1911(2) 0.4147(2) 0.0147(9) Uani 1 1 d . . . . .
O23 O 0.1436(3) 0.0553(2) 0.1993(2) 0.0129(9) Uani 1 1 d . . . . .
O24 O -0.0368(3) 0.2580(2) 0.0532(2) 0.0167(9) Uani 1 1 d . . . . .
O25 O 0.5863(3) 0.2087(2) 0.2051(2) 0.0110(9) Uani 1 1 d . . . . .
O26 O 0.2334(3) 0.0803(2) 0.4038(2) 0.0104(8) Uani 1 1 d . . . . .
O27 O 0.0555(3) 0.3197(2) 0.1307(2) 0.0103(8) Uani 1 1 d . . . . .
O28 O 0.3440(3) 0.0038(2) 0.2845(2) 0.0111(9) Uani 1 1 d . . . . .
O29 O 0.1610(3) 0.0044(2) 0.3402(2) 0.0125(9) Uani 1 1 d . . . . .
O30 O 0.4726(3) 0.0881(2) 0.1043(2) 0.0122(9) Uani 1 1 d . . . . .
O31 O 0.3099(3) 0.0079(2) 0.1579(2) 0.0139(9) Uani 1 1 d . . . . .
O32 O 0.3014(3) 0.4233(2) -0.0535(2) 0.0172(10) Uani 1 1 d . . . . .
O33 O 0.6205(3) 0.0881(2) 0.3394(2) 0.0158(9) Uani 1 1 d . . . . .
O34 O 0.4916(3) -0.0517(2) 0.2225(2) 0.0159(9) Uani 1 1 d . . . . .
O35 O 0.3195(3) -0.0568(2) 0.4343(2) 0.0171(10) Uani 1 1 d . . . . .
O36 O 0.3310(3) 0.2692(2) 0.0153(2) 0.0136(9) Uani 1 1 d . . . . .
O37 O 0.1079(3) 0.4153(2) 0.1858(2) 0.0167(10) Uani 1 1 d . . . . .
O38 O 0.6120(3) 0.3409(2) 0.0800(2) 0.0171(9) Uani 1 1 d . . . . .
O39 O 0.1481(3) 0.3236(2) 0.0145(2) 0.0123(9) Uani 1 1 d . . . . .
O40 O -0.0291(3) 0.0351(2) 0.2825(2) 0.0158(9) Uani 1 1 d . . . . .
Yb1 Yb -0.31290(2) 0.53400(2) -0.45324(2) 0.01307(6) Uani 1 1 d . . . . .
N1 N -0.0595(3) 0.8873(3) -0.5789(3) 0.0113(10) Uani 1 1 d . . . . .
N2 N 0.0028(4) 0.4459(3) -0.1370(3) 0.0144(11) Uani 1 1 d . . . . .
N3 N -0.4260(4) 0.8378(3) -0.8486(3) 0.0142(11) Uani 1 1 d . . . . .
O41 O -0.3064(3) 0.4640(2) -0.5123(2) 0.0206(10) Uani 1 1 d . . . . .
H41A H -0.324463 0.419444 -0.496056 0.025 Uiso 1 1 d R U . . .
H41B H -0.272983 0.475324 -0.550866 0.025 Uiso 1 1 d R U . . .
O42 O -0.4180(3) 0.5873(3) -0.4002(2) 0.0251(11) Uani 1 1 d . . . . .
H42A H -0.402083 0.612807 -0.379527 0.030 Uiso 1 1 d R U . . .
H42B H -0.477353 0.573037 -0.387427 0.030 Uiso 1 1 d R U . . .
O43 O -0.4248(3) 0.4443(3) -0.3940(2) 0.0286(12) Uani 1 1 d . . . . .
H43A H -0.421927 0.415423 -0.349131 0.034 Uiso 1 1 d R U . . .
H43B H -0.471267 0.430223 -0.411421 0.034 Uiso 1 1 d R U . . .
O51 O -0.2291(3) 0.6402(2) -0.4741(2) 0.0199(10) Uani 1 1 d . . . . .
O52 O -0.2075(3) 0.6005(2) -0.5555(2) 0.0207(10) Uani 1 1 d . . . . .
O53 O 0.0779(3) 0.8149(2) -0.5289(2) 0.0172(9) Uani 1 1 d . . . . .
O54 O -0.2061(3) 0.9498(2) -0.6170(2) 0.0171(9) Uani 1 1 d . . . . .
O55 O -0.2489(3) 0.4922(2) -0.3349(2) 0.0203(10) Uani 1 1 d . . . . .
O56 O -0.1655(3) 0.4641(3) -0.4101(3) 0.0263(11) Uani 1 1 d . . . . .
O57 O 0.1369(3) 0.5185(3) -0.1890(2) 0.0241(11) Uani 1 1 d . . . . .
O58 O -0.1376(3) 0.3803(2) -0.0896(2) 0.0187(10) Uani 1 1 d . . . . .
O59 O -0.4246(3) 0.5969(2) -0.5420(2) 0.0155(9) Uani 1 1 d . . . . .
O60 O -0.4651(4) 0.7151(2) -0.5775(2) 0.0243(11) Uani 1 1 d . . . . .
O61 O -0.2698(3) 0.8816(2) -0.8588(2) 0.0192(10) Uani 1 1 d . . . . .
O62 O -0.5853(3) 0.7985(2) -0.8303(2) 0.0189(10) Uani 1 1 d . . . . .
C1 C -0.1989(4) 0.6500(3) -0.5358(3) 0.0147(13) Uani 1 1 d . . . . .
C2 C -0.1571(4) 0.7238(3) -0.5863(3) 0.0150(13) Uani 1 1 d . . . . .
C3 C -0.1591(4) 0.7477(3) -0.6602(3) 0.0156(13) Uani 1 1 d . . . . .
H3 H -0.182324 0.716674 -0.677801 0.019 Uiso 1 1 calc R U . . .
C4 C -0.1260(5) 0.8184(4) -0.7080(3) 0.0191(14) Uani 1 1 d . . . . .
H4 H -0.127925 0.834994 -0.757377 0.023 Uiso 1 1 calc R U . . .
C5 C -0.0904(4) 0.8634(4) -0.6807(3) 0.0169(13) Uani 1 1 d . . . . .
H5 H -0.067155 0.910099 -0.711829 0.020 Uiso 1 1 calc R U . . .
C6 C -0.0894(4) 0.8388(3) -0.6068(3) 0.0129(12) Uani 1 1 d . . . . .
C7 C -0.1231(4) 0.7696(3) -0.5599(3) 0.0148(13) Uani 1 1 d . . . . .
H7 H -0.122941 0.753782 -0.510550 0.018 Uiso 1 1 calc R U . . .
C8 C 0.0273(4) 0.8686(3) -0.5374(3) 0.0126(12) Uani 1 1 d . . . . .
C9 C -0.1279(4) 0.9439(3) -0.5869(3) 0.0125(13) Uani 1 1 d . . . . .
C10 C -0.0998(4) 0.9924(3) -0.5550(3) 0.0121(12) Uani 1 1 d . . . . .
C11 C -0.0124(4) 0.9770(3) -0.5152(3) 0.0109(12) Uani 1 1 d . . . . .
C12 C 0.0522(4) 0.9173(3) -0.5057(3) 0.0122(12) Uani 1 1 d . . . . .
C13 C 0.1382(4) 0.9043(3) -0.4669(3) 0.0115(12) Uani 1 1 d . . . . .
H13 H 0.180415 0.865163 -0.461547 0.014 Uiso 1 1 calc R U . . .
C14 C 0.1628(4) 0.9484(3) -0.4358(3) 0.0134(13) Uani 1 1 d . . . . .
H14 H 0.220547 0.938726 -0.409145 0.016 Uiso 1 1 calc R U . . .
C15 C -0.1716(5) 0.4665(3) -0.3508(3) 0.0162(13) Uani 1 1 d . . . . .
C16 C -0.0860(5) 0.4400(3) -0.3010(3) 0.0175(14) Uani 1 1 d . . . . .
C17 C -0.0066(5) 0.4009(4) -0.3133(4) 0.0281(17) Uani 1 1 d . . . . .
H17 H -0.008251 0.390420 -0.351989 0.034 Uiso 1 1 calc R U . . .
C18 C 0.0736(5) 0.3781(4) -0.2683(4) 0.0286(17) Uani 1 1 d . . . . .
H18 H 0.126689 0.353284 -0.277519 0.034 Uiso 1 1 calc R U . . .
C19 C 0.0768(5) 0.3915(4) -0.2097(4) 0.0246(16) Uani 1 1 d . . . . .
H19 H 0.130670 0.375065 -0.178803 0.030 Uiso 1 1 calc R U . . .
C20 C -0.0023(5) 0.4300(3) -0.1977(3) 0.0165(13) Uani 1 1 d . . . . .
C21 C -0.0822(4) 0.4544(3) -0.2423(3) 0.0144(13) Uani 1 1 d . . . . .
H21 H -0.133905 0.480629 -0.233473 0.017 Uiso 1 1 calc R U . . .
C22 C 0.0770(5) 0.4939(3) -0.1396(3) 0.0150(13) Uani 1 1 d . . . . .
C23 C -0.0744(4) 0.4199(3) -0.0858(3) 0.0138(13) Uani 1 1 d . . . . .
C24 C -0.0733(4) 0.4425(3) -0.0283(3) 0.0132(13) Uani 1 1 d . . . . .
C25 C 0.0007(4) 0.4892(3) -0.0276(3) 0.0118(12) Uani 1 1 d . . . . .
C26 C 0.0771(4) 0.5142(3) -0.0796(3) 0.0147(13) Uani 1 1 d . . . . .
C27 C 0.1497(4) 0.5594(3) -0.0778(3) 0.0145(13) Uani 1 1 d . . . . .
H27 H 0.199821 0.575315 -0.112854 0.017 Uiso 1 1 calc R U . . .
C28 C 0.1491(4) 0.5816(3) -0.0237(3) 0.0150(13) Uani 1 1 d . . . . .
H28 H 0.198471 0.612024 -0.022559 0.018 Uiso 1 1 calc R U . . .
C29 C -0.4308(4) 0.6652(3) -0.5891(3) 0.0154(13) Uani 1 1 d . . . . .
C30 C -0.3994(4) 0.6826(3) -0.6652(3) 0.0146(13) Uani 1 1 d . . . . .
C31 C -0.3570(4) 0.6285(3) -0.6805(3) 0.0149(13) Uani 1 1 d . . . . .
H31 H -0.344783 0.581269 -0.643304 0.018 Uiso 1 1 calc R U . . .
C32 C -0.3325(4) 0.6443(4) -0.7509(3) 0.0173(14) Uani 1 1 d . . . . .
H32 H -0.301901 0.608373 -0.760697 0.021 Uiso 1 1 calc R U . . .
C33 C -0.3538(4) 0.7142(3) -0.8066(3) 0.0150(13) Uani 1 1 d . . . . .
H33 H -0.339655 0.724964 -0.854132 0.018 Uiso 1 1 calc R U . . .
C34 C -0.3964(4) 0.7671(3) -0.7905(3) 0.0143(13) Uani 1 1 d . . . . .
C35 C -0.4178(4) 0.7531(3) -0.7201(3) 0.0122(12) Uani 1 1 d . . . . .
H35 H -0.443886 0.790187 -0.710149 0.015 Uiso 1 1 calc R U . . .
C36 C -0.3531(4) 0.8912(3) -0.8822(3) 0.0134(13) Uani 1 1 d . . . . .
C37 C -0.5271(4) 0.8463(3) -0.8662(3) 0.0133(12) Uani 1 1 d . . . . .
C38 C -0.5573(4) 0.9157(3) -0.9287(3) 0.0118(12) Uani 1 1 d . . . . .
C39 C -0.4859(4) 0.9682(3) -0.9685(3) 0.0099(12) Uani 1 1 d . . . . .
C40 C -0.3845(4) 0.9577(3) -0.9481(3) 0.0109(12) Uani 1 1 d . . . . .
C41 C -0.3152(4) 1.0098(3) -0.9896(3) 0.0144(13) Uani 1 1 d . . . . .
H41 H -0.248780 1.002457 -0.976231 0.017 Uiso 1 1 calc R U . . .
C42 C -0.3438(4) 1.0730(3) -1.0511(3) 0.0149(13) Uani 1 1 d . . . . .
H42 H -0.296644 1.107720 -1.078656 0.018 Uiso 1 1 calc R U . . .
O44 O -0.4076(3) 0.3587(3) -0.2536(2) 0.0270(11) Uani 1 1 d . . . . .
H44A H -0.425234 0.313885 -0.235703 0.032 Uiso 1 1 d R U . . .
H44B H -0.354234 0.359685 -0.233123 0.032 Uiso 1 1 d R U . . .
O45 O -0.2439(4) 0.3164(3) -0.1666(3) 0.0364(13) Uani 1 1 d . . . . .
H45A H -0.222868 0.272058 -0.142872 0.044 Uiso 1 1 d R U . . .
H45B H -0.217788 0.342148 -0.149262 0.044 Uiso 1 1 d R U . . .
O46 O -0.6050(4) 0.5614(3) -0.3382(3) 0.0467(15) Uani 1 1 d . . . . .
H46A H -0.620138 0.607122 -0.355363 0.056 Uiso 1 1 d R U . . .
H46B H -0.654898 0.539522 -0.343173 0.056 Uiso 1 1 d R U . . .
O47 O -0.3466(4) 0.3239(3) -0.4811(3) 0.0497(16) Uani 1 1 d . . . . .
H47A H -0.405509 0.311072 -0.465343 0.060 Uiso 1 1 d R U . . .
H47B H -0.336099 0.315322 -0.516773 0.060 Uiso 1 1 d R U . . .
N4 N 0.4346(4) 0.1457(3) 0.5252(3) 0.0142(11) Uani 1 1 d . . . . .
C51 C 0.5223(4) 0.1913(3) 0.4859(3) 0.0157(13) Uani 1 1 d . . . . .
H51A H 0.581754 0.161046 0.499891 0.024 Uiso 1 1 calc R U . . .
H51B H 0.513432 0.210797 0.435021 0.024 Uiso 1 1 calc R U . . .
H51C H 0.528013 0.231407 0.497574 0.024 Uiso 1 1 calc R U . . .
C52 C 0.4258(5) 0.0834(4) 0.5067(4) 0.0237(15) Uani 1 1 d . . . . .
H52A H 0.484962 0.052844 0.521033 0.036 Uiso 1 1 calc R U . . .
H52B H 0.369097 0.054385 0.531402 0.036 Uiso 1 1 calc R U . . .
H52C H 0.417645 0.103059 0.455698 0.036 Uiso 1 1 calc R U . . .
C53 C 0.3433(4) 0.1932(4) 0.5031(4) 0.0185(14) Uani 1 1 d . . . . .
H53A H 0.286565 0.164358 0.528086 0.028 Uiso 1 1 calc R U . . .
H53B H 0.349374 0.233272 0.514730 0.028 Uiso 1 1 calc R U . . .
H53C H 0.334793 0.212662 0.452176 0.028 Uiso 1 1 calc R U . . .
C54 C 0.4478(5) 0.1142(4) 0.6054(3) 0.0194(14) Uani 1 1 d . . . . .
H54A H 0.506892 0.083598 0.619417 0.029 Uiso 1 1 calc R U . . .
H54B H 0.453667 0.153894 0.617620 0.029 Uiso 1 1 calc R U . . .
H54C H 0.391083 0.085168 0.630063 0.029 Uiso 1 1 calc R U . . .
N5 N -0.2171(4) 0.1007(3) 0.1459(3) 0.0233(13) Uani 1 1 d . . . . .
C55 C -0.2844(6) 0.1444(6) 0.0837(5) 0.056(3) Uani 1 1 d . . . . .
H55A H -0.251491 0.188419 0.049996 0.085 Uiso 1 1 calc R U . . .
H55B H -0.300070 0.115046 0.060459 0.085 Uiso 1 1 calc R U . . .
H55C H -0.344669 0.157727 0.100926 0.085 Uiso 1 1 calc R U . . .
C56 C -0.2639(5) 0.0314(5) 0.2005(5) 0.041(2) Uani 1 1 d . . . . .
H56A H -0.278232 0.000377 0.178702 0.061 Uiso 1 1 calc R U . . .
H56B H -0.219029 0.005672 0.239618 0.061 Uiso 1 1 calc R U . . .
H56C H -0.324638 0.043420 0.218278 0.061 Uiso 1 1 calc R U . . .
C57 C -0.1953(5) 0.1484(4) 0.1809(4) 0.0256(16) Uani 1 1 d . . . . .
H57A H -0.165140 0.193266 0.146220 0.038 Uiso 1 1 calc R U . . .
H57B H -0.256238 0.160110 0.198736 0.038 Uiso 1 1 calc R U . . .
H57C H -0.150628 0.122362 0.220076 0.038 Uiso 1 1 calc R U . . .
C58 C -0.1217(5) 0.0815(4) 0.1186(4) 0.0274(17) Uani 1 1 d . . . . .
H58A H -0.091366 0.125983 0.083403 0.041 Uiso 1 1 calc R U . . .
H58B H -0.077149 0.055882 0.157923 0.041 Uiso 1 1 calc R U . . .
H58C H -0.135823 0.050307 0.096944 0.041 Uiso 1 1 calc R U . . .
N6 N -0.7849(4) 0.7989(4) -0.6919(4) 0.0365(16) Uani 1 1 d . . . . .
C59 C -0.8189(8) 0.8159(8) -0.7655(6) 0.088(4) Uani 1 1 d . . . . .
H59A H -0.889957 0.822551 -0.767785 0.132 Uiso 1 1 calc R U . . .
H59B H -0.788272 0.860455 -0.800493 0.132 Uiso 1 1 calc R U . . .
H59C H -0.800164 0.775781 -0.775595 0.132 Uiso 1 1 calc R U . . .
C60 C -0.6773(6) 0.7889(6) -0.6889(6) 0.063(3) Uani 1 1 d . . . . .
H60A H -0.647024 0.832077 -0.726227 0.094 Uiso 1 1 calc R U . . .
H60B H -0.654707 0.781590 -0.642886 0.094 Uiso 1 1 calc R U . . .
H60C H -0.659091 0.746507 -0.695427 0.094 Uiso 1 1 calc R U . . .
C61 C -0.8396(7) 0.7353(5) -0.6364(6) 0.062(3) Uani 1 1 d . . . . .
H61A H -0.909924 0.745794 -0.641686 0.093 Uiso 1 1 calc R U . . .
H61B H -0.824436 0.691922 -0.641991 0.093 Uiso 1 1 calc R U . . .
H61C H -0.820052 0.727005 -0.589450 0.093 Uiso 1 1 calc R U . . .
C62 C -0.8105(6) 0.8645(5) -0.6811(5) 0.045(2) Uani 1 1 d . . . . .
H62A H -0.881385 0.872128 -0.682953 0.068 Uiso 1 1 calc R U . . .
H62B H -0.787118 0.856479 -0.635126 0.068 Uiso 1 1 calc R U . . .
H62C H -0.779384 0.907342 -0.718398 0.068 Uiso 1 1 calc R U . . .
N7 N 0.5581(4) 0.4585(3) -0.1323(3) 0.0179(12) Uani 1 1 d . . . . .
C63 C 0.6573(5) 0.4792(4) -0.1705(4) 0.0277(17) Uani 1 1 d . . . . .
H63A H 0.709629 0.457949 -0.136106 0.042 Uiso 1 1 calc R U . . .
H63B H 0.662975 0.460780 -0.205173 0.042 Uiso 1 1 calc R U . . .
H63C H 0.662580 0.532034 -0.194509 0.042 Uiso 1 1 calc R U . . .
C64 C 0.5496(6) 0.4874(4) -0.0781(4) 0.0295(17) Uani 1 1 d . . . . .
H64A H 0.601537 0.465672 -0.043420 0.044 Uiso 1 1 calc R U . . .
H64B H 0.555846 0.540178 -0.102100 0.044 Uiso 1 1 calc R U . . .
H64C H 0.485979 0.474798 -0.054002 0.044 Uiso 1 1 calc R U . . .
C65 C 0.5474(5) 0.3762(4) -0.0951(4) 0.0274(17) Uani 1 1 d . . . . .
H65A H 0.598748 0.354002 -0.060096 0.041 Uiso 1 1 calc R U . . .
H65B H 0.483383 0.363937 -0.071552 0.041 Uiso 1 1 calc R U . . .
H65C H 0.553053 0.357827 -0.129860 0.041 Uiso 1 1 calc R U . . .
C66 C 0.4777(5) 0.4919(4) -0.1864(4) 0.0254(16) Uani 1 1 d . . . . .
H66A H 0.483843 0.544648 -0.210665 0.038 Uiso 1 1 calc R U . . .
H66B H 0.483658 0.473145 -0.220887 0.038 Uiso 1 1 calc R U . . .
H66C H 0.413988 0.479255 -0.162578 0.038 Uiso 1 1 calc R U . . .
N8 N 0.7952(4) 0.2887(3) 0.3160(3) 0.0256(13) Uani 1 1 d . . . . .
O71 O 0.7010(4) 0.2991(3) 0.4019(3) 0.0354(13) Uani 1 1 d . . . . .
C71 C 0.7804(5) 0.2837(4) 0.3808(4) 0.0284(17) Uani 1 1 d . . . . .
H71 H 0.833464 0.267634 0.412427 0.034 Uiso 1 1 calc R U . . .
C72 C 0.7139(6) 0.3152(5) 0.2634(5) 0.049(2) Uani 1 1 d . . . . .
H72A H 0.736666 0.315457 0.219499 0.073 Uiso 1 1 calc R U . . .
H72B H 0.658201 0.283017 0.282591 0.073 Uiso 1 1 calc R U . . .
H72C H 0.693919 0.364439 0.253968 0.073 Uiso 1 1 calc R U . . .
C73 C 0.8894(6) 0.2729(5) 0.2923(5) 0.043(2) Uani 1 1 d . . . . .
H73A H 0.883954 0.279786 0.243971 0.065 Uiso 1 1 calc R U . . .
H73B H 0.938302 0.305599 0.293610 0.065 Uiso 1 1 calc R U . . .
H73C H 0.909089 0.222603 0.323371 0.065 Uiso 1 1 calc R U . . .
N9 N 0.0144(4) 1.1683(3) -1.0820(3) 0.0224(13) Uani 1 1 d . . . . .
O72 O -0.1544(4) 1.1774(3) -1.0721(3) 0.0375(14) Uani 1 1 d . . . . .
C74 C -0.0705(5) 1.2015(4) -1.0768(4) 0.0285(17) Uani 1 1 d . . . . .
H74 H -0.065448 1.246881 -1.076838 0.034 Uiso 1 1 calc R U . . .
C75 C 0.1100(5) 1.2036(4) -1.0904(4) 0.0292(17) Uani 1 1 d . . . . .
H75A H 0.162281 1.171843 -1.093141 0.044 Uiso 1 1 calc R U . . .
H75B H 0.110110 1.249774 -1.133662 0.044 Uiso 1 1 calc R U . . .
H75C H 0.120547 1.212358 -1.049816 0.044 Uiso 1 1 calc R U . . .
C76 C 0.0138(5) 1.0974(4) -1.0815(4) 0.0285(17) Uani 1 1 d . . . . .
H76A H 0.080915 1.082169 -1.085676 0.043 Uiso 1 1 calc R U . . .
H76B H -0.015658 1.061667 -1.037309 0.043 Uiso 1 1 calc R U . . .
H76C H -0.024164 1.101240 -1.121333 0.043 Uiso 1 1 calc R U . . .
N10 N -0.0588(4) 0.4130(3) -0.6020(3) 0.0294(14) Uani 1 1 d . . . . .
O73 O -0.2069(3) 0.4763(3) -0.6297(3) 0.0291(12) Uani 1 1 d . . . . .
C77 C -0.1366(5) 0.4443(4) -0.6438(4) 0.0256(16) Uani 1 1 d . . . . .
H77 H -0.138473 0.442027 -0.687078 0.031 Uiso 1 1 calc R U . . .
C78 C -0.0456(6) 0.4134(5) -0.5330(4) 0.045(2) Uani 1 1 d . . . . .
H78A H 0.015315 0.387817 -0.511752 0.067 Uiso 1 1 calc R U . . .
H78B H -0.043064 0.463571 -0.540744 0.067 Uiso 1 1 calc R U . . .
H78C H -0.100571 0.389185 -0.501420 0.067 Uiso 1 1 calc R U . . .
C79 C 0.0189(5) 0.3747(4) -0.6238(4) 0.0361(19) Uani 1 1 d . . . . .
H79A H 0.069465 0.355311 -0.587827 0.054 Uiso 1 1 calc R U . . .
H79B H -0.010057 0.334877 -0.628857 0.054 Uiso 1 1 calc R U . . .
H79C H 0.048007 0.408936 -0.668904 0.054 Uiso 1 1 calc R U . . .

loop_
_atom_site_aniso_label
_atom_site_aniso_U_11
_atom_site_aniso_U_22
_atom_site_aniso_U_33
_atom_site_aniso_U_23
_atom_site_aniso_U_13
_atom_site_aniso_U_12
Si1 0.0048(7) 0.0034(7) 0.0040(7) -0.0024(6) -0.0012(6) -0.0008(5)
W1 0.00872(11) 0.00982(12) 0.00959(11) -0.00553(9) -0.00081(9) -0.00052(8)
W2 0.00856(11) 0.01071(12) 0.00874(11) -0.00444(9) 0.00080(9) -0.00032(8)
W3 0.00807(11) 0.01081(12) 0.00967(11) -0.00447(9) 0.00063(9) -0.00117(8)
W4 0.00980(11) 0.00892(12) 0.01028(11) -0.00445(9) -0.00154(9) 0.00268(8)
W5 0.00960(11) 0.00914(12) 0.00991(11) -0.00163(9) -0.00023(9) 0.00137(8)
W6 0.00730(11) 0.01083(12) 0.01049(11) -0.00455(9) -0.00275(9) 0.00164(8)
W7 0.01125(12) 0.01180(12) 0.00923(11) -0.00592(9) 0.00018(9) 0.00091(9)
W8 0.00782(11) 0.01054(12) 0.01211(12) -0.00472(9) -0.00003(9) -0.00195(8)
W9 0.01047(12) 0.00918(12) 0.01225(12) -0.00569(9) -0.00154(9) 0.00249(8)
W10 0.01091(12) 0.00999(12) 0.00855(11) -0.00190(9) -0.00054(9) 0.00211(9)
W11 0.01066(12) 0.01198(12) 0.01296(12) -0.00792(10) -0.00224(9) 0.00010(9)
W12 0.00872(11) 0.01150(12) 0.01209(12) -0.00530(10) -0.00418(9) 0.00203(8)
O1 0.012(2) 0.008(2) 0.0077(19) -0.0009(16) -0.0037(16) 0.0026(15)
O2 0.010(2) 0.008(2) 0.010(2) -0.0034(16) -0.0002(16) -0.0009(15)
O3 0.0042(18) 0.010(2) 0.012(2) -0.0038(16) 0.0002(15) 0.0008(14)
O4 0.0062(19) 0.007(2) 0.009(2) -0.0027(16) -0.0019(15) 0.0000(14)
O5 0.0070(19) 0.016(2) 0.0067(19) -0.0046(17) -0.0008(15) 0.0036(15)
O6 0.0081(19) 0.010(2) 0.014(2) -0.0072(17) -0.0030(16) -0.0008(15)
O7 0.009(2) 0.013(2) 0.010(2) -0.0041(17) 0.0003(16) -0.0012(15)
O8 0.011(2) 0.014(2) 0.010(2) -0.0083(17) -0.0010(16) -0.0020(15)
O9 0.011(2) 0.011(2) 0.011(2) -0.0028(17) 0.0004(16) 0.0031(15)
O10 0.016(2) 0.012(2) 0.010(2) -0.0072(17) -0.0015(16) 0.0030(16)
O11 0.019(2) 0.016(2) 0.008(2) -0.0060(17) 0.0037(17) -0.0001(17)
O12 0.0072(19) 0.014(2) 0.012(2) -0.0064(17) -0.0009(16) 0.0002(15)
O13 0.018(2) 0.014(2) 0.015(2) -0.0122(18) -0.0013(17) -0.0009(17)
O14 0.0067(19) 0.012(2) 0.011(2) -0.0022(17) -0.0001(16) 0.0028(15)
O15 0.014(2) 0.021(2) 0.018(2) -0.0123(19) -0.0048(18) -0.0031(17)
O16 0.010(2) 0.010(2) 0.014(2) -0.0057(17) -0.0006(16) 0.0008(15)
O17 0.010(2) 0.014(2) 0.015(2) -0.0084(18) -0.0026(16) -0.0033(16)
O18 0.011(2) 0.006(2) 0.014(2) -0.0055(17) 0.0023(16) -0.0022(15)
O19 0.008(2) 0.014(2) 0.011(2) -0.0041(17) 0.0004(16) 0.0023(15)
O20 0.011(2) 0.008(2) 0.012(2) -0.0039(16) 0.0038(16) -0.0019(15)
O21 0.012(2) 0.011(2) 0.0068(19) -0.0057(16) -0.0013(15) 0.0001(15)
O22 0.011(2) 0.017(2) 0.014(2) -0.0051(18) 0.0004(17) -0.0033(16)
O23 0.010(2) 0.013(2) 0.016(2) -0.0072(18) -0.0008(17) -0.0020(16)
O24 0.013(2) 0.016(2) 0.021(2) -0.0074(19) -0.0075(18) 0.0014(16)
O25 0.0075(19) 0.011(2) 0.012(2) -0.0041(17) 0.0003(16) 0.0006(15)
O26 0.009(2) 0.011(2) 0.009(2) -0.0023(16) -0.0001(16) -0.0004(15)
O27 0.0081(19) 0.012(2) 0.011(2) -0.0057(17) -0.0021(16) 0.0046(15)
O28 0.010(2) 0.010(2) 0.013(2) -0.0052(17) 0.0021(16) 0.0000(15)
O29 0.010(2) 0.014(2) 0.013(2) -0.0052(17) 0.0011(16) -0.0002(16)
O30 0.011(2) 0.014(2) 0.016(2) -0.0100(18) 0.0005(17) 0.0006(16)
O31 0.017(2) 0.015(2) 0.014(2) -0.0102(18) -0.0003(17) 0.0015(17)
O32 0.016(2) 0.016(2) 0.014(2) -0.0024(18) -0.0018(18) 0.0043(17)
O33 0.014(2) 0.019(2) 0.015(2) -0.0084(19) -0.0029(17) 0.0030(17)
O34 0.016(2) 0.015(2) 0.015(2) -0.0060(18) -0.0027(17) 0.0043(17)
O35 0.014(2) 0.013(2) 0.017(2) -0.0007(18) 0.0005(18) 0.0033(16)
O36 0.016(2) 0.014(2) 0.010(2) -0.0051(17) 0.0007(17) 0.0009(16)
O37 0.019(2) 0.014(2) 0.018(2) -0.0078(19) -0.0025(18) 0.0058(17)
O38 0.017(2) 0.018(2) 0.014(2) -0.0057(19) 0.0003(18) -0.0034(17)
O39 0.013(2) 0.016(2) 0.008(2) -0.0053(17) -0.0028(16) 0.0027(16)
O40 0.012(2) 0.014(2) 0.017(2) -0.0022(18) -0.0017(17) -0.0058(16)
Yb1 0.01659(13) 0.01291(13) 0.01072(13) -0.00604(10) -0.00128(10) -0.00402(10)
N1 0.008(2) 0.015(3) 0.013(3) -0.008(2) -0.0017(19) 0.0002(19)
N2 0.013(3) 0.015(3) 0.016(3) -0.008(2) -0.005(2) 0.003(2)
N3 0.013(3) 0.014(3) 0.014(3) -0.005(2) -0.001(2) -0.0011(19)
O41 0.030(3) 0.015(2) 0.017(2) -0.0080(19) 0.002(2) -0.0051(19)
O42 0.021(2) 0.042(3) 0.025(3) -0.026(2) 0.005(2) -0.010(2)
O43 0.032(3) 0.036(3) 0.015(2) -0.008(2) 0.000(2) -0.021(2)
O51 0.025(2) 0.019(2) 0.017(2) -0.0095(19) 0.0037(19) -0.0064(18)
O52 0.026(3) 0.021(3) 0.022(2) -0.015(2) 0.003(2) -0.0090(19)
O53 0.015(2) 0.018(2) 0.024(2) -0.015(2) -0.0057(18) 0.0040(17)
O54 0.012(2) 0.020(2) 0.022(2) -0.012(2) -0.0039(18) 0.0004(17)
O55 0.018(2) 0.028(3) 0.014(2) -0.008(2) 0.0007(18) -0.0031(19)
O56 0.029(3) 0.035(3) 0.025(3) -0.022(2) -0.013(2) 0.011(2)
O57 0.023(3) 0.034(3) 0.020(3) -0.015(2) 0.001(2) -0.006(2)
O58 0.022(2) 0.017(2) 0.017(2) -0.0069(19) -0.0059(19) -0.0040(18)
O59 0.017(2) 0.017(2) 0.011(2) -0.0058(18) -0.0018(17) 0.0001(17)
O60 0.040(3) 0.017(2) 0.019(2) -0.011(2) 0.000(2) 0.005(2)
O61 0.014(2) 0.022(2) 0.017(2) -0.0039(19) -0.0064(18) -0.0004(17)
O62 0.014(2) 0.016(2) 0.019(2) -0.0020(19) 0.0006(18) -0.0009(17)
C1 0.013(3) 0.011(3) 0.021(3) -0.007(3) -0.002(3) -0.002(2)
C2 0.013(3) 0.011(3) 0.020(3) -0.007(3) 0.000(3) 0.000(2)
C3 0.018(3) 0.013(3) 0.019(3) -0.011(3) 0.000(3) -0.004(2)
C4 0.025(4) 0.024(4) 0.009(3) -0.008(3) 0.003(3) -0.002(3)
C5 0.018(3) 0.021(3) 0.012(3) -0.008(3) 0.002(2) 0.000(2)
C6 0.007(3) 0.017(3) 0.019(3) -0.012(3) -0.001(2) -0.001(2)
C7 0.018(3) 0.017(3) 0.010(3) -0.007(3) 0.001(2) 0.003(2)
C8 0.016(3) 0.011(3) 0.012(3) -0.005(2) 0.001(2) -0.005(2)
C9 0.017(3) 0.008(3) 0.008(3) -0.001(2) 0.005(2) -0.004(2)
C10 0.008(3) 0.015(3) 0.013(3) -0.006(2) 0.002(2) -0.003(2)
C11 0.007(3) 0.012(3) 0.011(3) -0.003(2) -0.002(2) -0.001(2)
C12 0.013(3) 0.012(3) 0.009(3) -0.003(2) 0.004(2) -0.004(2)
C13 0.007(3) 0.013(3) 0.016(3) -0.008(2) -0.001(2) 0.000(2)
C14 0.015(3) 0.013(3) 0.011(3) -0.003(2) 0.002(2) -0.009(2)
C15 0.019(3) 0.017(3) 0.013(3) -0.007(3) -0.005(3) -0.006(2)
C16 0.018(3) 0.017(3) 0.021(3) -0.010(3) -0.004(3) 0.000(2)
C17 0.034(4) 0.028(4) 0.030(4) -0.020(3) -0.002(3) 0.002(3)
C18 0.026(4) 0.037(4) 0.039(4) -0.032(4) -0.011(3) 0.015(3)
C19 0.020(4) 0.030(4) 0.033(4) -0.022(3) -0.012(3) 0.009(3)
C20 0.021(3) 0.017(3) 0.012(3) -0.008(3) 0.001(3) 0.000(2)
C21 0.016(3) 0.012(3) 0.018(3) -0.010(3) 0.000(3) 0.004(2)
C22 0.019(3) 0.016(3) 0.014(3) -0.011(3) -0.010(3) 0.005(2)
C23 0.016(3) 0.009(3) 0.017(3) -0.006(2) -0.008(2) 0.006(2)
C24 0.014(3) 0.010(3) 0.016(3) -0.006(2) -0.003(2) 0.005(2)
C25 0.010(3) 0.011(3) 0.014(3) -0.006(2) -0.006(2) 0.006(2)
C26 0.011(3) 0.012(3) 0.021(3) -0.008(3) -0.003(2) 0.000(2)
C27 0.009(3) 0.019(3) 0.015(3) -0.008(3) -0.001(2) 0.001(2)
C28 0.017(3) 0.013(3) 0.015(3) -0.007(3) -0.004(2) -0.001(2)
C29 0.010(3) 0.015(3) 0.018(3) -0.005(3) -0.002(2) -0.004(2)
C30 0.010(3) 0.019(3) 0.015(3) -0.009(3) -0.008(2) 0.002(2)
C31 0.010(3) 0.013(3) 0.014(3) 0.000(2) -0.004(2) 0.001(2)
C32 0.014(3) 0.021(3) 0.019(3) -0.011(3) -0.002(3) 0.002(2)
C33 0.014(3) 0.023(3) 0.008(3) -0.007(3) -0.004(2) 0.003(2)
C34 0.014(3) 0.014(3) 0.015(3) -0.006(3) -0.001(2) 0.001(2)
C35 0.006(3) 0.015(3) 0.018(3) -0.010(3) -0.001(2) -0.001(2)
C36 0.020(3) 0.007(3) 0.014(3) -0.006(2) -0.001(3) 0.001(2)
C37 0.012(3) 0.013(3) 0.016(3) -0.008(3) -0.002(2) -0.002(2)
C38 0.013(3) 0.011(3) 0.013(3) -0.007(2) -0.003(2) 0.001(2)
C39 0.014(3) 0.008(3) 0.007(3) -0.004(2) 0.000(2) 0.003(2)
C40 0.017(3) 0.010(3) 0.010(3) -0.009(2) -0.001(2) 0.001(2)
C41 0.009(3) 0.018(3) 0.019(3) -0.010(3) -0.001(2) -0.002(2)
C42 0.011(3) 0.018(3) 0.019(3) -0.012(3) -0.003(2) -0.002(2)
O44 0.030(3) 0.022(3) 0.023(3) -0.005(2) -0.007(2) -0.011(2)
O45 0.035(3) 0.023(3) 0.052(4) -0.017(3) -0.025(3) -0.001(2)
O46 0.045(4) 0.048(4) 0.046(4) -0.020(3) -0.015(3) -0.002(3)
O47 0.065(4) 0.048(4) 0.041(4) -0.024(3) 0.022(3) -0.018(3)
N4 0.013(3) 0.016(3) 0.012(3) -0.004(2) -0.003(2) 0.001(2)
C51 0.014(3) 0.017(3) 0.014(3) -0.005(3) -0.002(2) -0.003(2)
C52 0.019(3) 0.029(4) 0.032(4) -0.021(3) 0.003(3) -0.006(3)
C53 0.007(3) 0.024(4) 0.024(4) -0.010(3) -0.003(3) 0.003(2)
C54 0.017(3) 0.021(4) 0.020(3) -0.009(3) -0.003(3) 0.003(3)
N5 0.014(3) 0.031(3) 0.032(3) -0.021(3) -0.005(2) 0.005(2)
C55 0.044(5) 0.087(8) 0.070(7) -0.063(6) -0.038(5) 0.044(5)
C56 0.021(4) 0.046(5) 0.065(6) -0.033(5) 0.008(4) -0.005(3)
C57 0.014(3) 0.036(4) 0.035(4) -0.023(4) 0.000(3) -0.002(3)
C58 0.012(3) 0.046(5) 0.034(4) -0.027(4) -0.001(3) 0.008(3)
N6 0.023(3) 0.052(4) 0.048(4) -0.035(4) 0.007(3) -0.004(3)
C59 0.050(7) 0.172(14) 0.078(9) -0.088(10) -0.003(6) -0.009(7)
C60 0.038(5) 0.084(8) 0.067(7) -0.036(6) -0.001(5) 0.014(5)
C61 0.052(6) 0.039(6) 0.098(9) -0.034(6) -0.006(6) -0.008(4)
C62 0.041(5) 0.043(5) 0.064(6) -0.034(5) 0.025(4) -0.018(4)
N7 0.019(3) 0.017(3) 0.012(3) -0.003(2) 0.002(2) -0.002(2)
C63 0.018(3) 0.020(4) 0.039(4) -0.008(3) 0.006(3) -0.001(3)
C64 0.041(4) 0.031(4) 0.020(4) -0.015(3) -0.003(3) 0.006(3)
C65 0.035(4) 0.014(3) 0.031(4) -0.009(3) 0.011(3) -0.003(3)
C66 0.019(3) 0.026(4) 0.024(4) -0.004(3) -0.006(3) -0.003(3)
N8 0.020(3) 0.022(3) 0.032(4) -0.010(3) 0.003(3) -0.008(2)
O71 0.032(3) 0.030(3) 0.046(3) -0.019(3) 0.014(3) -0.004(2)
C71 0.024(4) 0.014(4) 0.038(4) -0.004(3) 0.003(3) -0.004(3)
C72 0.034(5) 0.064(6) 0.052(6) -0.029(5) -0.007(4) -0.007(4)
C73 0.041(5) 0.048(5) 0.049(5) -0.029(5) 0.011(4) 0.003(4)
N9 0.019(3) 0.019(3) 0.025(3) -0.007(2) -0.001(2) -0.001(2)
O72 0.018(3) 0.037(3) 0.053(4) -0.018(3) -0.002(2) -0.001(2)
C74 0.024(4) 0.025(4) 0.031(4) -0.009(3) -0.008(3) -0.001(3)
C75 0.022(4) 0.040(5) 0.026(4) -0.016(3) -0.001(3) -0.007(3)
C76 0.029(4) 0.020(4) 0.033(4) -0.009(3) -0.003(3) 0.000(3)
N10 0.028(3) 0.035(4) 0.020(3) -0.009(3) -0.002(3) 0.002(3)
O73 0.021(3) 0.040(3) 0.030(3) -0.020(2) 0.004(2) -0.001(2)
C77 0.028(4) 0.024(4) 0.021(4) -0.006(3) 0.000(3) -0.010(3)
C78 0.037(5) 0.072(7) 0.025(4) -0.022(4) -0.007(4) -0.001(4)
C79 0.033(4) 0.035(5) 0.040(5) -0.017(4) -0.003(4) 0.000(3)

loop_
_atom_type_symbol
_atom_type_description
_atom_type_scat_dispersion_real
_atom_type_scat_dispersion_imag
_atom_type_scat_source
C C 0.0033 0.0016 'International Tables Vol C Tables 4.2.6.8 and 6.1.1.4'
H H 0.0000 0.0000 'International Tables Vol C Tables 4.2.6.8 and 6.1.1.4'
N N 0.0061 0.0033 'International Tables Vol C Tables 4.2.6.8 and 6.1.1.4'
O O 0.0106 0.0060 'International Tables Vol C Tables 4.2.6.8 and 6.1.1.4'
Si Si 0.0817 0.0704 'International Tables Vol C Tables 4.2.6.8 and 6.1.1.4'
Yb Yb -0.3850 5.5486 'International Tables Vol C Tables 4.2.6.8 and 6.1.1.4'
W W -0.8490 6.8722 'International Tables Vol C Tables 4.2.6.8 and 6.1.1.4'

loop_
_geom_angle_atom_site_label_1
_geom_angle_atom_site_label_2
_geom_angle_atom_site_label_3
_geom_angle
_geom_angle_site_symmetry_1
_geom_angle_site_symmetry_3
_geom_angle_publ_flag
O2 Si1 O3 109.4(2) . . ?
O2 Si1 O4 109.4(2) . . ?
O3 Si1 O4 109.2(2) . . ?
O2 Si1 O1 109.6(2) . . ?
O3 Si1 O1 109.6(2) . . ?
O4 Si1 O1 109.50(19) . . ?
O13 W1 O20 101.50(18) . . ?
O13 W1 O14 101.38(18) . . ?
O20 W1 O14 86.45(16) . . ?
O13 W1 O8 99.46(18) . . ?
O20 W1 O8 89.33(16) . . ?
O14 W1 O8 159.16(17) . . ?
O13 W1 O6 100.06(18) . . ?
O20 W1 O6 158.43(17) . . ?
O14 W1 O6 88.77(15) . . ?
O8 W1 O6 87.70(16) . . ?
O13 W1 O3 171.31(16) . . ?
O20 W1 O3 84.85(15) . . ?
O14 W1 O3 84.81(15) . . ?
O8 W1 O3 74.48(15) . . ?
O6 W1 O3 73.77(15) . . ?
O22 W2 O14 101.72(18) . . ?
O22 W2 O26 100.70(18) . . ?
O14 W2 O26 88.95(16) . . ?
O22 W2 O5 102.32(17) . . ?
O14 W2 O5 85.44(16) . . ?
O26 W2 O5 156.96(16) . . ?
O22 W2 O21 101.01(18) . . ?
O14 W2 O21 157.22(16) . . ?
O26 W2 O21 88.34(17) . . ?
O5 W2 O21 88.27(17) . . ?
O22 W2 O4 171.76(16) . . ?
O14 W2 O4 84.17(15) . . ?
O26 W2 O4 73.45(14) . . ?
O5 W2 O4 83.75(14) . . ?
O21 W2 O4 73.37(14) . . ?
O38 W3 O18 102.07(19) . . ?
O38 W3 O7 101.74(18) . . ?
O18 W3 O7 85.90(17) . . ?
O38 W3 O25 100.28(18) . . ?
O18 W3 O25 89.02(17) . . ?
O7 W3 O25 157.98(16) . . ?
O38 W3 O8 100.75(19) . . ?
O18 W3 O8 157.14(16) . . ?
O7 W3 O8 88.23(16) . . ?
O25 W3 O8 88.20(17) . . ?
O38 W3 O3 171.06(18) . . ?
O18 W3 O3 84.20(15) . . ?
O7 W3 O3 84.95(14) . . ?
O25 W3 O3 73.22(14) . . ?
O8 W3 O3 73.28(15) . . ?
O37 W4 O5 101.83(18) . . ?
O37 W4 O27 101.53(18) . . ?
O5 W4 O27 90.10(17) . . ?
O37 W4 O20 101.31(19) . . ?
O5 W4 O20 85.87(16) . . ?
O27 W4 O20 157.16(16) . . ?
O37 W4 O9 100.13(18) . . ?
O5 W4 O9 157.91(16) . . ?
O27 W4 O9 87.84(17) . . ?
O20 W4 O9 87.54(16) . . ?
O37 W4 O1 171.78(17) . . ?
O5 W4 O1 84.88(15) . . ?
O27 W4 O1 73.47(14) . . ?
O20 W4 O1 83.77(15) . . ?
O9 W4 O1 73.44(15) . . ?
O35 W5 O28 101.77(18) . . ?
O35 W5 O29 100.69(19) . . ?
O28 W5 O29 89.92(17) . . ?
O35 W5 O19 101.14(18) . . ?
O28 W5 O19 85.32(17) . . ?
O29 W5 O19 158.17(16) . . ?
O35 W5 O26 99.94(18) . . ?
O28 W5 O26 158.14(16) . . ?
O29 W5 O26 88.52(17) . . ?
O19 W5 O26 88.07(16) . . ?
O35 W5 O4 171.33(15) . . ?
O28 W5 O4 84.96(15) . . ?
O29 W5 O4 73.62(15) . . ?
O19 W5 O4 84.74(15) . . ?
O26 W5 O4 73.69(14) . . ?
O33 W6 O19 102.18(18) . . ?
O33 W6 O16 101.71(18) . . ?
O19 W6 O16 86.14(17) . . ?
O33 W6 O6 100.69(18) . . ?
O19 W6 O6 89.86(17) . . ?
O16 W6 O6 157.59(16) . . ?
O33 W6 O25 100.19(18) . . ?
O19 W6 O25 157.59(16) . . ?
O16 W6 O25 87.89(17) . . ?
O6 W6 O25 87.48(16) . . ?
O33 W6 O3 170.87(18) . . ?
O19 W6 O3 84.82(14) . . ?
O16 W6 O3 84.45(15) . . ?
O6 W6 O3 73.23(15) . . ?
O25 W6 O3 73.10(14) . . ?
O11 W7 O36 101.47(18) . . ?
O11 W7 O10 100.83(19) . . ?
O36 W7 O10 90.28(17) . . ?
O11 W7 O18 100.80(18) . . ?
O36 W7 O18 85.81(17) . . ?
O10 W7 O18 158.36(16) . . ?
O11 W7 O30 100.27(17) . . ?
O36 W7 O30 158.17(16) . . ?
O10 W7 O30 87.55(17) . . ?
O18 W7 O30 88.25(17) . . ?
O11 W7 O2 171.90(17) . . ?
O36 W7 O2 85.06(15) . . ?
O10 W7 O2 74.14(15) . . ?
O18 W7 O2 84.32(15) . . ?
O30 W7 O2 73.45(14) . . ?
O40 W8 O12 101.27(18) . . ?
O40 W8 O23 100.64(19) . . ?
O12 W8 O23 86.29(17) . . ?
O40 W8 O21 100.68(19) . . ?
O12 W8 O21 90.20(16) . . ?
O23 W8 O21 158.66(17) . . ?
O40 W8 O29 99.83(18) . . ?
O12 W8 O29 158.78(16) . . ?
O23 W8 O29 87.67(17) . . ?
O21 W8 O29 88.07(17) . . ?
O40 W8 O4 171.70(17) . . ?
O12 W8 O4 85.48(15) . . ?
O23 W8 O4 84.48(15) . . ?
O21 W8 O4 74.26(15) . . ?
O29 W8 O4 73.70(15) . . ?
O34 W9 O30 100.97(17) . . ?
O34 W9 O16 102.40(19) . . ?
O30 W9 O16 89.75(17) . . ?
O34 W9 O28 102.12(17) . . ?
O30 W9 O28 156.91(16) . . ?
O16 W9 O28 85.14(17) . . ?
O34 W9 O31 99.94(19) . . ?
O30 W9 O31 88.27(17) . . ?
O16 W9 O31 157.54(16) . . ?
O28 W9 O31 87.97(17) . . ?
O34 W9 O2 171.29(17) . . ?
O30 W9 O2 73.28(14) . . ?
O16 W9 O2 84.34(15) . . ?
O28 W9 O2 83.80(14) . . ?
O31 W9 O2 73.67(15) . . ?
O32 W10 O9 101.11(18) . . ?
O32 W10 O36 101.77(18) . . ?
O9 W10 O36 157.12(16) . . ?
O32 W10 O7 100.81(18) . . ?
O9 W10 O7 90.34(17) . . ?
O36 W10 O7 85.28(17) . . ?
O32 W10 O39 100.41(19) . . ?
O9 W10 O39 88.38(17) . . ?
O36 W10 O39 87.64(17) . . ?
O7 W10 O39 158.59(16) . . ?
O32 W10 O1 171.97(16) . . ?
O9 W10 O1 73.81(15) . . ?
O36 W10 O1 83.46(15) . . ?
O7 W10 O1 85.59(15) . . ?
O39 W10 O1 73.53(15) . . ?
O15 W11 O23 101.47(19) . . ?
O15 W11 O31 100.24(19) . . ?
O23 W11 O31 89.52(16) . . ?
O15 W11 O17 102.39(18) . . ?
O23 W11 O17 85.35(16) . . ?
O31 W11 O17 157.36(18) . . ?
O15 W11 O10 101.14(19) . . ?
O23 W11 O10 157.31(18) . . ?
O31 W11 O10 88.32(16) . . ?
O17 W11 O10 87.99(16) . . ?
O15 W11 O2 171.73(16) . . ?
O23 W11 O2 84.42(16) . . ?
O31 W11 O2 73.81(15) . . ?
O17 W11 O2 83.74(15) . . ?
O10 W11 O2 73.30(15) . . ?
O24 W12 O17 101.45(19) . . ?
O24 W12 O39 100.52(18) . . ?
O17 W12 O39 90.55(16) . . ?
O24 W12 O27 100.85(18) . . ?
O17 W12 O27 157.48(16) . . ?
O39 W12 O27 88.42(17) . . ?
O24 W12 O12 101.00(18) . . ?
O17 W12 O12 85.07(17) . . ?
O39 W12 O12 158.48(16) . . ?
O27 W12 O12 87.68(16) . . ?
O24 W12 O1 172.15(17) . . ?
O17 W12 O1 84.70(15) . . ?
O39 W12 O1 74.35(15) . . ?
O27 W12 O1 73.36(15) . . ?
O12 W12 O1 84.26(15) . . ?
Si1 O1 W12 124.5(2) . . ?
Si1 O1 W4 124.0(2) . . ?
W12 O1 W4 91.43(13) . . ?
Si1 O1 W10 124.5(2) . . ?
W12 O1 W10 91.30(13) . . ?
W4 O1 W10 91.24(13) . . ?
Si1 O2 W7 124.2(2) . . ?
Si1 O2 W11 124.2(2) . . ?
W7 O2 W11 91.21(14) . . ?
Si1 O2 W9 125.0(2) . . ?
W7 O2 W9 91.34(13) . . ?
W11 O2 W9 90.79(14) . . ?
Si1 O3 W1 124.31(19) . . ?
Si1 O3 W6 124.3(2) . . ?
W1 O3 W6 91.57(14) . . ?
Si1 O3 W3 124.2(2) . . ?
W1 O3 W3 91.31(14) . . ?
W6 O3 W3 91.28(12) . . ?
Si1 O4 W8 124.2(2) . . ?
Si1 O4 W5 124.47(19) . . ?
W8 O4 W5 91.51(13) . . ?
Si1 O4 W2 124.5(2) . . ?
W8 O4 W2 91.01(12) . . ?
W5 O4 W2 91.16(13) . . ?
W4 O5 W2 152.5(2) . . ?
W6 O6 W1 121.4(2) . . ?
W3 O7 W10 151.3(2) . . ?
W1 O8 W3 120.9(2) . . ?
W10 O9 W4 121.5(2) . . ?
W7 O10 W11 121.4(2) . . ?
W8 O12 W12 151.2(2) . . ?
W1 O14 W2 151.5(2) . . ?
W9 O16 W6 151.7(2) . . ?
W12 O17 W11 152.8(2) . . ?
W3 O18 W7 151.5(2) . . ?
W6 O19 W5 151.3(2) . . ?
W1 O20 W4 151.1(2) . . ?
W8 O21 W2 121.36(19) . . ?
W11 O23 W8 151.4(2) . . ?
W3 O25 W6 122.38(19) . . ?
W2 O26 W5 121.7(2) . . ?
W4 O27 W12 121.73(18) . . ?
W5 O28 W9 152.3(2) . . ?
W5 O29 W8 121.1(2) . . ?
W9 O30 W7 121.92(19) . . ?
W11 O31 W9 121.7(2) . . ?
W7 O36 W10 152.2(2) . . ?
W12 O39 W10 120.8(2) . . ?
O43 Yb1 O41 75.61(16) . . ?
O43 Yb1 O59 90.49(16) . . ?
O41 Yb1 O59 79.54(15) . . ?
O43 Yb1 O42 77.44(17) . . ?
O41 Yb1 O42 144.48(16) . . ?
O59 Yb1 O42 77.98(16) . . ?
O43 Yb1 O51 153.29(16) . . ?
O41 Yb1 O51 131.07(15) . . ?
O59 Yb1 O51 93.32(16) . . ?
O42 Yb1 O51 77.53(16) . . ?
O43 Yb1 O56 99.14(18) . . ?
O41 Yb1 O56 77.50(16) . . ?
O59 Yb1 O56 151.94(15) . . ?
O42 Yb1 O56 129.76(16) . . ?
O51 Yb1 O56 89.75(17) . . ?
O43 Yb1 O52 150.21(16) . . ?
O41 Yb1 O52 75.43(15) . . ?
O59 Yb1 O52 77.55(15) . . ?
O42 Yb1 O52 125.10(16) . . ?
O51 Yb1 O52 55.87(15) . . ?
O56 Yb1 O52 81.23(16) . . ?
O43 Yb1 O55 82.74(16) . . ?
O41 Yb1 O55 123.15(15) . . ?
O59 Yb1 O55 153.14(14) . . ?
O42 Yb1 O55 75.18(16) . . ?
O51 Yb1 O55 81.98(16) . . ?
O56 Yb1 O55 54.85(15) . . ?
O52 Yb1 O55 119.46(15) . . ?
O43 Yb1 C1 172.54(18) . . ?
O41 Yb1 C1 103.39(17) . . ?
O59 Yb1 C1 82.07(17) . . ?
O42 Yb1 C1 100.34(17) . . ?
O51 Yb1 C1 28.19(17) . . ?
O56 Yb1 C1 87.76(18) . . ?
O52 Yb1 C1 27.97(16) . . ?
O55 Yb1 C1 103.68(17) . . ?
O43 Yb1 C15 93.13(18) . . ?
O41 Yb1 C15 102.00(17) . . ?
O59 Yb1 C15 176.32(17) . . ?
O42 Yb1 C15 102.16(18) . . ?
O51 Yb1 C15 83.15(17) . . ?
O56 Yb1 C15 27.61(17) . . ?
O52 Yb1 C15 99.54(17) . . ?
O55 Yb1 C15 27.40(16) . . ?
C1 Yb1 C15 94.30(18) . . ?
C9 N1 C8 125.3(5) . . ?
C9 N1 C6 115.9(5) . . ?
C8 N1 C6 118.1(5) . . ?
C22 N2 C23 125.2(5) . . ?
C22 N2 C20 117.1(5) . . ?
C23 N2 C20 117.2(5) . . ?
C36 N3 C37 125.7(5) . . ?
C36 N3 C34 118.4(5) . . ?
C37 N3 C34 115.9(5) . . ?
C1 O51 Yb1 92.2(4) . . ?
C1 O52 Yb1 89.4(3) . . ?
C15 O55 Yb1 91.3(4) . . ?
C15 O56 Yb1 93.2(4) . . ?
C29 O59 Yb1 131.7(4) . . ?
O52 C1 O51 121.3(5) . . ?
O52 C1 C2 120.7(6) . . ?
O51 C1 C2 117.9(6) . . ?
O52 C1 Yb1 62.7(3) . . ?
O51 C1 Yb1 59.6(3) . . ?
C2 C1 Yb1 167.2(4) . . ?
C7 C2 C3 120.3(6) . . ?
C7 C2 C1 120.1(6) . . ?
C3 C2 C1 119.4(6) . . ?
C2 C3 C4 119.9(6) . . ?
C5 C4 C3 119.2(6) . . ?
C4 C5 C6 120.2(6) . . ?
C7 C6 C5 120.7(6) . . ?
C7 C6 N1 119.1(6) . . ?
C5 C6 N1 120.1(5) . . ?
C2 C7 C6 119.7(6) . . ?
O53 C8 N1 120.6(6) . . ?
O53 C8 C12 122.9(6) . . ?
N1 C8 C12 116.5(5) . . ?
O54 C9 N1 119.8(6) . . ?
O54 C9 C10 123.8(5) . . ?
N1 C9 C10 116.4(5) . . ?
C14 C10 C11 121.4(6) 2_574 . ?
C14 C10 C9 118.8(5) 2_574 . ?
C11 C10 C9 119.7(5) . . ?
C10 C11 C11 118.8(7) . 2_574 ?
C10 C11 C12 121.9(6) . . ?
C11 C11 C12 119.2(7) 2_574 . ?
C13 C12 C11 120.3(6) . . ?
C13 C12 C8 119.9(5) . . ?
C11 C12 C8 119.8(6) . . ?
C12 C13 C14 121.2(6) . . ?
C13 C14 C10 119.0(6) . 2_574 ?
O55 C15 O56 120.0(6) . . ?
O55 C15 C16 120.4(6) . . ?
O56 C15 C16 119.6(6) . . ?
O55 C15 Yb1 61.3(3) . . ?
O56 C15 Yb1 59.2(3) . . ?
C16 C15 Yb1 171.4(4) . . ?
C21 C16 C17 118.8(6) . . ?
C21 C16 C15 121.0(5) . . ?
C17 C16 C15 120.1(6) . . ?
C18 C17 C16 120.1(7) . . ?
C17 C18 C19 121.1(6) . . ?
C18 C19 C20 118.5(6) . . ?
C21 C20 C19 121.6(6) . . ?
C21 C20 N2 120.1(5) . . ?
C19 C20 N2 118.2(6) . . ?
C20 C21 C16 119.9(5) . . ?
O57 C22 N2 121.2(6) . . ?
O57 C22 C26 122.1(6) . . ?
N2 C22 C26 116.7(5) . . ?
O58 C23 N2 120.2(6) . . ?
O58 C23 C24 123.2(6) . . ?
N2 C23 C24 116.6(5) . . ?
C28 C24 C25 120.9(6) 2_565 . ?
C28 C24 C23 118.7(6) 2_565 . ?
C25 C24 C23 120.4(5) . . ?
C26 C25 C24 121.6(6) . . ?
C26 C25 C25 119.0(7) . 2_565 ?
C24 C25 C25 119.3(7) . 2_565 ?
C27 C26 C25 121.0(6) . . ?
C27 C26 C22 119.7(6) . . ?
C25 C26 C22 119.3(6) . . ?
C26 C27 C28 120.7(6) . . ?
C24 C28 C27 119.1(6) 2_565 . ?
O60 C29 O59 124.8(6) . . ?
O60 C29 C30 119.0(5) . . ?
O59 C29 C30 116.1(5) . . ?
C35 C30 C31 120.3(6) . . ?
C35 C30 C29 118.7(5) . . ?
C31 C30 C29 121.0(5) . . ?
C30 C31 C32 120.4(5) . . ?
C31 C32 C33 119.7(6) . . ?
C34 C33 C32 119.0(6) . . ?
C33 C34 C35 122.1(5) . . ?
C33 C34 N3 119.0(5) . . ?
C35 C34 N3 118.8(5) . . ?
C30 C35 C34 118.5(6) . . ?
O61 C36 N3 120.9(5) . . ?
O61 C36 C40 123.4(5) . . ?
N3 C36 C40 115.7(5) . . ?
O62 C37 N3 120.4(5) . . ?
O62 C37 C38 122.9(5) . . ?
N3 C37 C38 116.7(5) . . ?
C42 C38 C39 120.8(5) 2_473 . ?
C42 C38 C37 119.2(5) 2_473 . ?
C39 C38 C37 120.0(5) . . ?
C38 C39 C39 119.6(7) . 2_473 ?
C38 C39 C40 121.3(5) . . ?
C39 C39 C40 119.0(7) 2_473 . ?
C41 C40 C39 119.9(5) . . ?
C41 C40 C36 120.1(5) . . ?
C39 C40 C36 120.0(5) . . ?
C40 C41 C42 120.8(5) . . ?
C38 C42 C41 119.8(6) 2_473 . ?
C53 N4 C51 108.9(5) . . ?
C53 N4 C52 109.7(5) . . ?
C51 N4 C52 109.3(5) . . ?
C53 N4 C54 109.8(5) . . ?
C51 N4 C54 110.1(5) . . ?
C52 N4 C54 109.0(5) . . ?
C56 N5 C57 108.7(6) . . ?
C56 N5 C55 112.2(7) . . ?
C57 N5 C55 107.6(6) . . ?
C56 N5 C58 109.2(5) . . ?
C57 N5 C58 109.7(5) . . ?
C55 N5 C58 109.4(6) . . ?
C60 N6 C61 114.2(8) . . ?
C60 N6 C62 108.0(7) . . ?
C61 N6 C62 107.6(6) . . ?
C60 N6 C59 109.2(7) . . ?
C61 N6 C59 110.5(8) . . ?
C62 N6 C59 107.0(8) . . ?
C66 N7 C65 108.7(5) . . ?
C66 N7 C64 109.9(5) . . ?
C65 N7 C64 109.7(5) . . ?
C66 N7 C63 108.8(5) . . ?
C65 N7 C63 110.6(5) . . ?
C64 N7 C63 109.2(6) . . ?
C71 N8 C73 122.9(7) . . ?
C71 N8 C72 120.0(6) . . ?
C73 N8 C72 117.1(7) . . ?
O71 C71 N8 124.2(7) . . ?
C74 N9 C76 120.9(6) . . ?
C74 N9 C75 121.1(6) . . ?
C76 N9 C75 117.9(5) . . ?
O72 C74 N9 125.8(7) . . ?
C77 N10 C78 123.1(6) . . ?
C77 N10 C79 120.0(6) . . ?
C78 N10 C79 116.8(6) . . ?
O73 C77 N10 125.1(7) . . ?

loop_
_geom_bond_atom_site_label_1
_geom_bond_atom_site_label_2
_geom_bond_distance
_geom_bond_site_symmetry_2
_geom_bond_publ_flag
Si1 O2 1.619(4) . ?
Si1 O3 1.626(4) . ?
Si1 O4 1.629(4) . ?
Si1 O1 1.637(4) . ?
W1 O13 1.718(4) . ?
W1 O20 1.894(4) . ?
W1 O14 1.905(4) . ?
W1 O8 1.912(4) . ?
W1 O6 1.924(4) . ?
W1 O3 2.324(4) . ?
W2 O22 1.701(4) . ?
W2 O14 1.906(4) . ?
W2 O26 1.912(4) . ?
W2 O5 1.914(4) . ?
W2 O21 1.917(4) . ?
W2 O4 2.356(4) . ?
W3 O38 1.708(4) . ?
W3 O18 1.899(4) . ?
W3 O7 1.910(4) . ?
W3 O25 1.913(4) . ?
W3 O8 1.936(4) . ?
W3 O3 2.357(4) . ?
W4 O37 1.707(4) . ?
W4 O5 1.896(4) . ?
W4 O27 1.900(4) . ?
W4 O20 1.919(4) . ?
W4 O9 1.931(4) . ?
W4 O1 2.341(4) . ?
W5 O35 1.707(4) . ?
W5 O28 1.906(4) . ?
W5 O29 1.910(4) . ?
W5 O19 1.921(4) . ?
W5 O26 1.925(4) . ?
W5 O4 2.336(4) . ?
W6 O33 1.704(4) . ?
W6 O19 1.895(4) . ?
W6 O16 1.910(4) . ?
W6 O6 1.918(4) . ?
W6 O25 1.929(4) . ?
W6 O3 2.351(4) . ?
W7 O11 1.709(4) . ?
W7 O36 1.902(4) . ?
W7 O10 1.909(4) . ?
W7 O18 1.916(4) . ?
W7 O30 1.928(4) . ?
W7 O2 2.332(4) . ?
W8 O40 1.711(4) . ?
W8 O12 1.893(4) . ?
W8 O23 1.908(4) . ?
W8 O21 1.911(4) . ?
W8 O29 1.923(4) . ?
W8 O4 2.323(4) . ?
W9 O34 1.711(4) . ?
W9 O30 1.907(4) . ?
W9 O16 1.910(4) . ?
W9 O28 1.918(4) . ?
W9 O31 1.922(4) . ?
W9 O2 2.354(4) . ?
W10 O32 1.703(4) . ?
W10 O9 1.906(4) . ?
W10 O36 1.913(4) . ?
W10 O7 1.917(4) . ?
W10 O39 1.934(4) . ?
W10 O1 2.344(4) . ?
W11 O15 1.701(4) . ?
W11 O23 1.903(4) . ?
W11 O31 1.915(4) . ?
W11 O17 1.919(4) . ?
W11 O10 1.930(4) . ?
W11 O2 2.353(4) . ?
W12 O24 1.698(4) . ?
W12 O17 1.895(4) . ?
W12 O39 1.908(4) . ?
W12 O27 1.926(4) . ?
W12 O12 1.928(4) . ?
W12 O1 2.328(4) . ?
Yb1 O43 2.262(4) . ?
Yb1 O41 2.278(4) . ?
Yb1 O59 2.278(4) . ?
Yb1 O42 2.313(4) . ?
Yb1 O51 2.320(4) . ?
Yb1 O56 2.347(4) . ?
Yb1 O52 2.389(4) . ?
Yb1 O55 2.394(4) . ?
Yb1 C1 2.689(6) . ?
Yb1 C15 2.728(6) . ?
N1 C9 1.404(7) . ?
N1 C8 1.408(7) . ?
N1 C6 1.432(8) . ?
N2 C22 1.399(8) . ?
N2 C23 1.399(8) . ?
N2 C20 1.453(8) . ?
N3 C36 1.400(7) . ?
N3 C37 1.402(7) . ?
N3 C34 1.446(7) . ?
O51 C1 1.271(7) . ?
O52 C1 1.261(7) . ?
O53 C8 1.215(7) . ?
O54 C9 1.214(7) . ?
O55 C15 1.256(7) . ?
O56 C15 1.266(8) . ?
O57 C22 1.214(7) . ?
O58 C23 1.219(7) . ?
O59 C29 1.284(7) . ?
O60 C29 1.226(7) . ?
O61 C36 1.207(7) . ?
O62 C37 1.211(7) . ?
C1 C2 1.499(8) . ?
C2 C7 1.378(9) . ?
C2 C3 1.394(9) . ?
C3 C4 1.400(8) . ?
C4 C5 1.385(9) . ?
C5 C6 1.389(8) . ?
C6 C7 1.378(8) . ?
C8 C12 1.475(9) . ?
C9 C10 1.487(9) . ?
C10 C14 1.394(8) 2_574 ?
C10 C11 1.401(8) . ?
C11 C11 1.406(12) 2_574 ?
C11 C12 1.413(8) . ?
C12 C13 1.378(8) . ?
C13 C14 1.382(8) . ?
C15 C16 1.486(9) . ?
C16 C21 1.392(9) . ?
C16 C17 1.402(9) . ?
C17 C18 1.374(10) . ?
C18 C19 1.376(10) . ?
C19 C20 1.389(9) . ?
C20 C21 1.365(9) . ?
C22 C26 1.493(9) . ?
C23 C24 1.474(9) . ?
C24 C28 1.393(8) 2_565 ?
C24 C25 1.402(9) . ?
C25 C26 1.401(8) . ?
C25 C25 1.412(12) 2_565 ?
C26 C27 1.373(9) . ?
C27 C28 1.401(9) . ?
C29 C30 1.516(9) . ?
C30 C35 1.385(8) . ?
C30 C31 1.386(8) . ?
C31 C32 1.389(8) . ?
C32 C33 1.390(8) . ?
C33 C34 1.378(8) . ?
C34 C35 1.389(8) . ?
C36 C40 1.480(8) . ?
C37 C38 1.472(8) . ?
C38 C42 1.386(8) 2_473 ?
C38 C39 1.398(8) . ?
C39 C39 1.409(10) 2_473 ?
C39 C40 1.419(8) . ?
C40 C41 1.384(8) . ?
C41 C42 1.391(8) . ?
N4 C53 1.484(7) . ?
N4 C51 1.496(7) . ?
N4 C52 1.498(8) . ?
N4 C54 1.509(8) . ?
N5 C56 1.491(9) . ?
N5 C57 1.501(9) . ?
N5 C55 1.500(9) . ?
N5 C58 1.505(8) . ?
N6 C60 1.453(10) . ?
N6 C61 1.481(11) . ?
N6 C62 1.485(10) . ?
N6 C59 1.497(12) . ?
N7 C66 1.491(8) . ?
N7 C65 1.498(8) . ?
N7 C64 1.503(9) . ?
N7 C63 1.503(8) . ?
N8 C71 1.324(9) . ?
N8 C73 1.429(9) . ?
N8 C72 1.476(10) . ?
O71 C71 1.231(8) . ?
N9 C74 1.335(8) . ?
N9 C76 1.440(9) . ?
N9 C75 1.458(8) . ?
O72 C74 1.226(8) . ?
N10 C77 1.327(9) . ?
N10 C78 1.464(10) . ?
N10 C79 1.470(9) . ?
O73 C77 1.238(8) . ?
